data_4516131
loop_
_publ_author_name
'Invernici, Michele'
'Ciarrocchi, Carlo'
'Dondi, Daniele'
'Fabbrizzi, Luigi'
'Lazzaroni, Simone'
'Licchelli, Maurizio'
'Boiocchi, Massimo'
'Bonizzoni, Marco'

_publ_contact_author
;
  Prof Maurizio Licchelli
  Dipartimento di Chimica Generale
  University of Pavia
  via Taramelli 12, I-27100 Pavia, ITALY
;
_publ_section_title
;
 Bimacrocyclic Effect in Anion Recognition by a Copper(II) Bicyclam
 Complex.
;
_journal_issue 11
_journal_name_full 'ACS omega'
_journal_page_first 15692
_journal_page_last 15701
_journal_paper_doi 10.1021/acsomega.8b01710
_journal_volume 3
_journal_year 2018
_chemical_formula_moiety 'C32 H62 Cu2 N11, 3 (Cl O4), 0.5 (H2 O)'
_chemical_formula_sum 'C32 H63 Cl3 Cu2 N11 O12.5'
_chemical_formula_weight 1035.36
_chemical_name_common
;
 (mu2-alpha,alpha'-bis((5,7-Dimethyl-1,4,8,11-tetra-azacyclotetradecan-6-yl)
 -o-xylene))-(mu2-azide)-bis(perchlorate)-di-copper(ii) perchlorate hydrate
;
_space_group_crystal_system orthorhombic
_space_group_IT_number 60
_space_group_name_Hall '-P 2n 2ab'
_space_group_name_H-M_alt 'P b c n'
_atom_sites_solution_hydrogens geom
_atom_sites_solution_primary direct
_atom_sites_solution_secondary difmap
_audit_creation_method SHELXL-2018/1
_cell_angle_alpha 90
_cell_angle_beta 90
_cell_angle_gamma 90
_cell_formula_units_Z 8
_cell_length_a 24.6695(14)
_cell_length_b 18.6531(10)
_cell_length_c 20.3858(11)
_cell_measurement_reflns_used 6085
_cell_measurement_temperature 298(2)
_cell_measurement_theta_max 23
_cell_measurement_theta_min 2
_cell_volume 9380.8(9)
_computing_cell_refinement 'SAINT (Bruker-Axs Inc)'
_computing_data_collection 'SMART (Bruker-Axs Inc)'
_computing_data_reduction 'SAINT (Bruker-Axs Inc)'
_computing_molecular_graphics 'Mercury (Macrae et al., 2008)'
_computing_publication_material 'WinGX publication routines (Farrugia, 1999)'
_computing_structure_refinement 'SHELXL-2018/1 (Sheldrick, 2018)'
_computing_structure_solution 'SIR-97 (Altomare et al., 1999)'
_diffrn_ambient_temperature 298(2)
_diffrn_detector_area_resol_mean 8.333
_diffrn_measured_fraction_theta_full 1.000
_diffrn_measured_fraction_theta_max 1.000
_diffrn_measurement_device_type 'Bruker-Axs Smart-Apex CCD'
_diffrn_measurement_method 'omega scan'
_diffrn_radiation_monochromator graphite
_diffrn_radiation_source 'fine-focus sealed tube'
_diffrn_radiation_type MoK\a
_diffrn_radiation_wavelength 0.7107
_diffrn_reflns_av_R_equivalents 0.0406
_diffrn_reflns_av_unetI/netI 0.0216
_diffrn_reflns_Laue_measured_fraction_full 1.000
_diffrn_reflns_Laue_measured_fraction_max 1.000
_diffrn_reflns_limit_h_max 29
_diffrn_reflns_limit_h_min -29
_diffrn_reflns_limit_k_max 22
_diffrn_reflns_limit_k_min -22
_diffrn_reflns_limit_l_max 24
_diffrn_reflns_limit_l_min -24
_diffrn_reflns_number 85937
_diffrn_reflns_point_group_measured_fraction_full 1.000
_diffrn_reflns_point_group_measured_fraction_max 1.000
_diffrn_reflns_theta_full 24.999
_diffrn_reflns_theta_max 24.999
_diffrn_reflns_theta_min 1.369
_diffrn_standards_decay_% 0
_exptl_absorpt_coefficient_mu 1.145
_exptl_absorpt_correction_T_max 0.894
_exptl_absorpt_correction_T_min 0.628
_exptl_absorpt_correction_type multi-scan
_exptl_absorpt_process_details 'Sadabs (Krause et al., 2015)'
_exptl_crystal_colour violet
_exptl_crystal_density_diffrn 1.465
_exptl_crystal_description prism
_exptl_crystal_F_000 4328
_exptl_crystal_size_max 0.300
_exptl_crystal_size_mid 0.160
_exptl_crystal_size_min 0.100
_refine_diff_density_max 1.744
_refine_diff_density_min -0.623
_refine_diff_density_rms 0.135
_refine_ls_extinction_method none
_refine_ls_goodness_of_fit_ref 1.034
_refine_ls_hydrogen_treatment constr
_refine_ls_matrix_type full
_refine_ls_number_parameters 565
_refine_ls_number_reflns 8271
_refine_ls_number_restraints 31
_refine_ls_restrained_S_all 1.072
_refine_ls_R_factor_all 0.0966
_refine_ls_R_factor_gt 0.0777
_refine_ls_shift/su_max 0.001
_refine_ls_shift/su_mean 0.000
_refine_ls_structure_factor_coef Fsqd
_refine_ls_weighting_details 'w=1/[\s^2^(Fo^2^)+(0.1798P)^2^+9.1025P] where P=(Fo^2^+2Fc^2^)/3'
_refine_ls_weighting_scheme calc
_refine_ls_wR_factor_gt 0.2285
_refine_ls_wR_factor_ref 0.2609
_reflns_Friedel_coverage 0.000
_reflns_number_gt 6100
_reflns_number_total 8271
_reflns_threshold_expression 'I > 2\s(I)'
_cod_data_source_file ao8b01710_si_002.cif
_cod_data_source_block Cu2_2_N3_ClO4
_cod_original_formula_sum 'C32 H63 Cl3 Cu2 N11 O12.50'
_cod_database_code 4516131
_shelx_shelxl_version_number 2018/1
_shelx_space_group_comment
;
The symmetry employed for this shelxl refinement is uniquely defined
by the following loop, which should always be used as a source of
symmetry information in preference to the above space-group names.
They are only intended as comments.
;

loop_
_space_group_symop_operation_xyz
'x, y, z'
'-x+1/2, -y+1/2, z+1/2'
'x+1/2, -y+1/2, -z'
'-x, y, -z+1/2'
'-x, -y, -z'
'x-1/2, y-1/2, -z-1/2'
'-x-1/2, y-1/2, z'
'x, -y, z-1/2'

loop_
_atom_site_label
_atom_site_type_symbol
_atom_site_fract_x
_atom_site_fract_y
_atom_site_fract_z
_atom_site_U_iso_or_equiv
_atom_site_adp_type
_atom_site_occupancy
_atom_site_site_symmetry_order
_atom_site_calc_flag
_atom_site_refinement_flags_posn
_atom_site_refinement_flags_adp
_atom_site_refinement_flags_occupancy
_atom_site_disorder_assembly
_atom_site_disorder_group
Cu1 Cu 0.13444(3) 0.13087(3) 0.08652(3) 0.0573(3) Uani 1 1 d . . . . .
Cu2 Cu 0.38311(2) 0.12155(3) 0.08484(3) 0.0449(2) Uani 1 1 d . . . . .
Cl1A Cl 0.2324(3) 0.3856(4) 0.1530(3) 0.0606(14) Uani 0.5 1 d D . P A 1
O1 O 0.2337(2) 0.3123(2) 0.1629(4) 0.143(3) Uani 1 1 d D . . A 1
O2A O 0.2441(6) 0.3893(7) 0.0809(3) 0.223(12) Uani 0.5 1 d D . P A 1
O3 O 0.2741(2) 0.4245(3) 0.1804(4) 0.148(3) Uani 1 1 d D . . A 1
O4 O 0.1815(2) 0.4157(3) 0.1564(5) 0.186(4) Uani 1 1 d D . . A 1
Cl1B Cl 0.2292(3) 0.3852(4) 0.1749(3) 0.0661(17) Uani 0.5 1 d D . P B 2
O2B O 0.2133(9) 0.3810(8) 0.2393(7) 0.197(9) Uani 0.5 1 d D . P B 2
Cl2 Cl 0.52851(5) 0.17299(8) 0.09679(7) 0.0680(4) Uani 1 1 d D . . . .
O5 O 0.5155(3) 0.1823(6) 0.0284(3) 0.228(5) Uani 1 1 d D . . . .
O6 O 0.5662(3) 0.2219(4) 0.1152(4) 0.199(4) Uani 1 1 d D . . . .
O7 O 0.5505(4) 0.1032(4) 0.0982(4) 0.235(6) Uani 1 1 d D . . . .
O8 O 0.47973(18) 0.1740(4) 0.1315(3) 0.127(2) Uani 1 1 d D . . . .
Cl3 Cl -0.02354(7) 0.12562(13) 0.06991(14) 0.1142(8) Uani 1 1 d D . . . .
O9 O -0.0613(5) 0.0726(8) 0.0731(5) 0.397(14) Uani 1 1 d D . . . .
O10 O -0.0461(6) 0.1928(6) 0.0891(8) 0.464(17) Uani 1 1 d D . . . .
O11 O 0.0246(3) 0.1172(5) 0.0983(7) 0.270(8) Uani 1 1 d D . . . .
O12 O -0.0127(7) 0.1359(9) -0.0005(4) 0.508(19) Uani 1 1 d D . . . .
C1 C 0.13048(19) 0.1455(3) 0.2492(3) 0.0566(12) Uani 1 1 d . . . . .
H1 H 0.116565 0.148523 0.294141 0.068 Uiso 1 1 calc R U . . .
C2 C 0.1154(2) 0.0693(3) 0.2252(3) 0.0628(13) Uani 1 1 d . . . . .
H2 H 0.075770 0.067677 0.221693 0.075 Uiso 1 1 calc R U . . .
C3 C 0.1130(3) -0.0111(3) 0.1274(3) 0.0777(17) Uani 1 1 d . . . . .
H3A H 0.121588 -0.053126 0.153342 0.093 Uiso 1 1 calc R U . . .
H3B H 0.073904 -0.006419 0.124812 0.093 Uiso 1 1 calc R U . . .
C4 C 0.1369(3) -0.0178(3) 0.0597(3) 0.088(2) Uani 1 1 d . . . . .
H4A H 0.175730 -0.025079 0.062562 0.105 Uiso 1 1 calc R U . . .
H4B H 0.121098 -0.058614 0.037162 0.105 Uiso 1 1 calc R U . . .
C5 C 0.1556(3) 0.0529(4) -0.0390(3) 0.090(2) Uani 1 1 d . . . . .
H5A H 0.147306 0.010900 -0.065179 0.108 Uiso 1 1 calc R U . . .
H5B H 0.194104 0.052015 -0.029274 0.108 Uiso 1 1 calc R U . . .
C6 C 0.1428(5) 0.1197(4) -0.0786(4) 0.107(3) Uani 1 1 d . . . . .
H6A H 0.161567 0.116702 -0.120277 0.128 Uiso 1 1 calc R U . . .
H6B H 0.104199 0.120513 -0.087686 0.128 Uiso 1 1 calc R U . . .
C7 C 0.1581(3) 0.1889(4) -0.0460(3) 0.0895(19) Uani 1 1 d . . . . .
H7A H 0.195977 0.187277 -0.033496 0.107 Uiso 1 1 calc R U . . .
H7B H 0.153292 0.228084 -0.076696 0.107 Uiso 1 1 calc R U . . .
C8 C 0.1329(3) 0.2736(3) 0.0414(3) 0.0745(16) Uani 1 1 d . . . . .
H8A H 0.117711 0.310065 0.012874 0.089 Uiso 1 1 calc R U . . .
H8B H 0.171331 0.283076 0.046637 0.089 Uiso 1 1 calc R U . . .
C9 C 0.1050(2) 0.2753(3) 0.1073(3) 0.0648(14) Uani 1 1 d . . . . .
H9A H 0.110992 0.321122 0.128560 0.078 Uiso 1 1 calc R U . . .
H9B H 0.066335 0.268238 0.102001 0.078 Uiso 1 1 calc R U . . .
C10 C 0.1004(2) 0.2032(3) 0.2113(3) 0.0595(12) Uani 1 1 d . . . . .
H10 H 0.064123 0.184755 0.201432 0.071 Uiso 1 1 calc R U . . .
C11 C 0.19139(19) 0.1605(3) 0.2547(2) 0.0543(11) Uani 1 1 d . . . . .
H11A H 0.196441 0.212062 0.253416 0.065 Uiso 1 1 calc R U . . .
H11B H 0.208776 0.140906 0.216017 0.065 Uiso 1 1 calc R U . . .
C12 C 0.2218(2) 0.1318(2) 0.3151(2) 0.0496(11) Uani 1 1 d . . . . .
C13 C 0.1996(2) 0.1429(3) 0.3772(3) 0.0618(13) Uani 1 1 d . . . . .
H13 H 0.166662 0.166856 0.380585 0.074 Uiso 1 1 calc R U . . .
C14 C 0.2243(3) 0.1202(3) 0.4330(3) 0.0717(16) Uani 1 1 d . . . . .
H14 H 0.207952 0.127714 0.473524 0.086 Uiso 1 1 calc R U . . .
C15 C 0.2738(3) 0.0859(4) 0.4295(3) 0.0739(16) Uani 1 1 d . . . . .
H15 H 0.291254 0.070240 0.467356 0.089 Uiso 1 1 calc R U . . .
C16 C 0.2966(2) 0.0754(3) 0.3691(2) 0.0662(14) Uani 1 1 d . . . . .
H16 H 0.329677 0.051566 0.366546 0.079 Uiso 1 1 calc R U . . .
C17 C 0.27234(19) 0.0990(3) 0.3113(2) 0.0534(11) Uani 1 1 d . . . . .
C18 C 0.30380(18) 0.0853(3) 0.2479(2) 0.0545(11) Uani 1 1 d . . . . .
H18A H 0.283762 0.106067 0.211644 0.065 Uiso 1 1 calc R U . . .
H18B H 0.305629 0.033953 0.240618 0.065 Uiso 1 1 calc R U . . .
C19 C 0.36238(19) 0.1160(3) 0.2471(2) 0.0496(11) Uani 1 1 d . . . . .
H19 H 0.371945 0.121023 0.293531 0.059 Uiso 1 1 calc R U . . .
C20 C 0.40391(19) 0.0625(3) 0.2200(2) 0.0501(11) Uani 1 1 d . . . . .
H20 H 0.438820 0.087480 0.218315 0.060 Uiso 1 1 calc R U . . .
C21 C 0.4292(2) -0.0110(3) 0.1238(2) 0.0591(12) Uani 1 1 d . . . . .
H21A H 0.424808 -0.057267 0.144798 0.071 Uiso 1 1 calc R U . . .
H21B H 0.466136 0.005193 0.131034 0.071 Uiso 1 1 calc R U . . .
C22 C 0.4183(2) -0.0172(3) 0.0521(2) 0.0641(13) Uani 1 1 d . . . . .
H22A H 0.443954 -0.049963 0.032083 0.077 Uiso 1 1 calc R U . . .
H22B H 0.382001 -0.035554 0.044879 0.077 Uiso 1 1 calc R U . . .
C23 C 0.4070(3) 0.0559(3) -0.0467(2) 0.0756(16) Uani 1 1 d . . . . .
H23A H 0.369072 0.042353 -0.049721 0.091 Uiso 1 1 calc R U . . .
H23B H 0.427974 0.020756 -0.070859 0.091 Uiso 1 1 calc R U . . .
C24 C 0.4146(4) 0.1284(3) -0.0774(3) 0.085(2) Uani 1 1 d . . . . .
H24A H 0.408450 0.124520 -0.124292 0.102 Uiso 1 1 calc R U . . .
H24B H 0.451894 0.143479 -0.071000 0.102 Uiso 1 1 calc R U . . .
C25 C 0.3769(3) 0.1860(4) -0.0496(3) 0.0847(19) Uani 1 1 d . . . . .
H25A H 0.380292 0.229272 -0.075632 0.102 Uiso 1 1 calc R U . . .
H25B H 0.339719 0.169554 -0.052772 0.102 Uiso 1 1 calc R U . . .
C26 C 0.3555(2) 0.2611(3) 0.0456(3) 0.0689(14) Uani 1 1 d . . . . .
H26A H 0.317670 0.251324 0.036191 0.083 Uiso 1 1 calc R U . . .
H26B H 0.365269 0.305986 0.024656 0.083 Uiso 1 1 calc R U . . .
C27 C 0.3639(2) 0.2665(3) 0.1180(3) 0.0644(13) Uani 1 1 d . . . . .
H27A H 0.340027 0.302692 0.136191 0.077 Uiso 1 1 calc R U . . .
H27B H 0.401052 0.280326 0.127204 0.077 Uiso 1 1 calc R U . . .
C28 C 0.3681(2) 0.1917(3) 0.2191(2) 0.0543(12) Uani 1 1 d . . . . .
H28 H 0.406491 0.204692 0.221741 0.065 Uiso 1 1 calc R U . . .
C29 C 0.1318(3) 0.0117(3) 0.2740(3) 0.0838(18) Uani 1 1 d . . . . .
H29A H 0.116956 0.022764 0.316269 0.126 Uiso 1 1 calc R U . . .
H29B H 0.118325 -0.033933 0.259528 0.126 Uiso 1 1 calc R U . . .
H29C H 0.170658 0.009796 0.276904 0.126 Uiso 1 1 calc R U . . .
C30 C 0.0936(3) 0.2713(3) 0.2511(3) 0.0781(16) Uani 1 1 d . . . . .
H30A H 0.075456 0.260422 0.291544 0.117 Uiso 1 1 calc R U . . .
H30B H 0.128570 0.291488 0.260330 0.117 Uiso 1 1 calc R U . . .
H30C H 0.072424 0.305190 0.226566 0.117 Uiso 1 1 calc R U . . .
C31 C 0.4111(2) -0.0011(3) 0.2660(2) 0.0689(14) Uani 1 1 d . . . . .
H31A H 0.419755 0.015957 0.309200 0.103 Uiso 1 1 calc R U . . .
H31B H 0.378058 -0.028237 0.267578 0.103 Uiso 1 1 calc R U . . .
H31C H 0.439940 -0.030981 0.250272 0.103 Uiso 1 1 calc R U . . .
C32 C 0.3363(2) 0.2467(3) 0.2606(3) 0.0716(15) Uani 1 1 d . . . . .
H32A H 0.347437 0.243194 0.305610 0.107 Uiso 1 1 calc R U . . .
H32B H 0.343609 0.294196 0.244664 0.107 Uiso 1 1 calc R U . . .
H32C H 0.298212 0.237032 0.257305 0.107 Uiso 1 1 calc R U . . .
N1 N 0.13747(17) 0.0549(2) 0.1580(2) 0.0583(10) Uani 1 1 d . . . . .
H1A H 0.175997 0.044057 0.164152 0.070 Uiso 1 1 calc R U . . .
N2 N 0.1250(2) 0.0491(2) 0.0231(2) 0.0744(14) Uani 1 1 d . . . . .
H2A H 0.086467 0.047573 0.011486 0.089 Uiso 1 1 calc R U . . .
N3 N 0.1246(2) 0.2019(2) 0.0127(2) 0.0689(12) Uani 1 1 d . . . . .
H3 H 0.086603 0.199112 -0.001083 0.083 Uiso 1 1 calc R U . . .
N4 N 0.12857(17) 0.2165(2) 0.1473(2) 0.0548(10) Uani 1 1 d . . . . .
H4 H 0.165730 0.230953 0.157995 0.066 Uiso 1 1 calc R U . . .
N5 N 0.39038(15) 0.04143(19) 0.15199(17) 0.0446(8) Uani 1 1 d . . . . .
H5 H 0.355130 0.017285 0.153859 0.053 Uiso 1 1 calc R U . . .
N6 N 0.42371(18) 0.0547(2) 0.02269(18) 0.0563(10) Uani 1 1 d . . . . .
H6 H 0.462147 0.067813 0.024350 0.068 Uiso 1 1 calc R U . . .
N7 N 0.38949(18) 0.2029(2) 0.0201(2) 0.0604(11) Uani 1 1 d . . . . .
H7 H 0.427118 0.219678 0.021520 0.073 Uiso 1 1 calc R U . . .
N8 N 0.35203(15) 0.19524(19) 0.14820(18) 0.0479(9) Uani 1 1 d . . . . .
H8 H 0.312560 0.189428 0.146924 0.058 Uiso 1 1 calc R U . . .
N9 N 0.3018(2) 0.0784(3) 0.0464(3) 0.0821(14) Uani 1 1 d . . . . .
N10 N 0.26387(17) 0.1080(2) 0.0684(2) 0.0526(10) Uani 1 1 d . . . . .
N11 N 0.2280(2) 0.1390(3) 0.0898(3) 0.0764(15) Uani 1 1 d . . . . .
O1W O 0.500000 0.3607(12) 0.250000 0.45(2) Uani 1 2 d S T P . .

loop_
_atom_site_aniso_label
_atom_site_aniso_U_11
_atom_site_aniso_U_22
_atom_site_aniso_U_33
_atom_site_aniso_U_23
_atom_site_aniso_U_13
_atom_site_aniso_U_12
Cu1 0.0656(5) 0.0472(4) 0.0592(5) -0.0052(2) -0.0142(3) 0.0113(3)
Cu2 0.0516(4) 0.0418(4) 0.0414(4) 0.0010(2) 0.0011(2) 0.0018(2)
Cl1A 0.060(2) 0.069(2) 0.053(3) -0.002(2) 0.003(2) -0.0012(15)
O1 0.100(4) 0.081(4) 0.249(8) 0.003(4) -0.057(4) 0.005(3)
O2A 0.30(3) 0.27(2) 0.097(12) 0.016(11) -0.019(11) -0.16(2)
O3 0.101(4) 0.142(5) 0.202(7) -0.002(5) -0.023(4) -0.051(4)
O4 0.099(4) 0.088(4) 0.370(12) -0.035(6) -0.068(6) 0.029(3)
Cl1B 0.055(2) 0.058(2) 0.085(5) -0.008(3) -0.001(3) 0.0033(14)
O2B 0.24(2) 0.126(12) 0.23(2) 0.026(11) 0.127(19) 0.021(11)
Cl2 0.0500(7) 0.0743(9) 0.0796(9) 0.0025(7) 0.0032(6) -0.0048(6)
O5 0.092(4) 0.460(16) 0.132(6) 0.105(8) 0.005(4) -0.013(7)
O6 0.152(6) 0.235(9) 0.209(8) -0.069(7) 0.033(6) -0.127(6)
O7 0.309(15) 0.187(8) 0.210(9) 0.011(7) 0.031(9) 0.140(10)
O8 0.078(3) 0.176(6) 0.126(4) -0.024(4) 0.031(3) -0.020(3)
Cl3 0.0477(9) 0.150(2) 0.145(2) 0.0030(13) -0.0055(10) 0.0039(10)
O9 0.246(15) 0.74(4) 0.203(11) -0.022(16) 0.019(10) -0.29(2)
O10 0.37(2) 0.45(3) 0.58(3) 0.22(2) 0.22(2) 0.30(2)
O11 0.179(10) 0.197(10) 0.44(2) -0.081(10) -0.157(12) 0.043(7)
O12 0.39(3) 0.94(6) 0.184(13) 0.029(18) 0.113(16) -0.15(3)
C1 0.047(3) 0.063(3) 0.060(3) 0.004(2) 0.008(2) 0.003(2)
C2 0.051(3) 0.061(3) 0.076(3) -0.001(3) 0.006(2) 0.001(2)
C3 0.095(4) 0.048(3) 0.090(4) -0.007(3) -0.016(3) -0.002(3)
C4 0.111(5) 0.058(3) 0.095(5) -0.016(3) -0.027(4) 0.018(3)
C5 0.113(5) 0.088(4) 0.071(4) -0.022(3) -0.021(4) 0.026(4)
C6 0.152(8) 0.103(6) 0.066(4) -0.009(3) -0.023(4) 0.039(5)
C7 0.116(5) 0.091(5) 0.062(4) 0.003(3) -0.011(4) 0.023(4)
C8 0.096(4) 0.052(3) 0.076(4) 0.009(3) -0.027(3) 0.004(3)
C9 0.070(3) 0.046(3) 0.079(4) -0.005(2) -0.017(3) 0.016(2)
C10 0.047(3) 0.060(3) 0.072(3) -0.006(2) 0.003(2) 0.007(2)
C11 0.049(3) 0.063(3) 0.051(3) 0.003(2) 0.001(2) 0.002(2)
C12 0.048(3) 0.054(3) 0.046(3) 0.0016(19) 0.007(2) 0.003(2)
C13 0.055(3) 0.076(3) 0.055(3) -0.001(2) 0.008(2) 0.014(3)
C14 0.079(4) 0.085(4) 0.052(3) 0.001(3) 0.023(3) 0.006(3)
C15 0.072(4) 0.097(5) 0.054(3) 0.013(3) 0.000(3) 0.006(3)
C16 0.058(3) 0.090(4) 0.050(3) 0.008(3) 0.004(2) 0.015(3)
C17 0.048(3) 0.065(3) 0.047(3) 0.001(2) 0.004(2) -0.001(2)
C18 0.044(2) 0.075(3) 0.045(2) -0.004(2) 0.0033(19) 0.006(2)
C19 0.043(2) 0.065(3) 0.041(2) -0.004(2) -0.0039(18) 0.002(2)
C20 0.043(2) 0.060(3) 0.048(2) 0.003(2) 0.0003(19) 0.004(2)
C21 0.068(3) 0.045(3) 0.065(3) 0.003(2) 0.011(2) 0.012(2)
C22 0.085(4) 0.045(3) 0.062(3) -0.007(2) 0.013(3) 0.007(2)
C23 0.108(5) 0.072(4) 0.047(3) -0.007(3) 0.006(3) 0.009(3)
C24 0.118(6) 0.093(5) 0.045(3) 0.003(3) 0.010(3) 0.004(4)
C25 0.118(5) 0.080(4) 0.056(3) 0.021(3) -0.015(3) 0.003(4)
C26 0.076(4) 0.052(3) 0.079(4) 0.020(3) 0.002(3) 0.011(3)
C27 0.073(3) 0.043(3) 0.078(4) -0.002(2) 0.004(3) 0.003(2)
C28 0.049(3) 0.062(3) 0.052(3) -0.012(2) -0.003(2) 0.004(2)
C29 0.100(5) 0.068(4) 0.083(4) 0.019(3) 0.000(3) -0.005(3)
C30 0.078(4) 0.069(4) 0.087(4) -0.017(3) 0.007(3) 0.016(3)
C31 0.071(3) 0.079(4) 0.057(3) 0.016(3) -0.003(3) 0.019(3)
C32 0.080(4) 0.066(3) 0.069(3) -0.020(3) -0.003(3) 0.014(3)
N1 0.055(2) 0.048(2) 0.073(3) 0.0007(19) -0.009(2) 0.0060(18)
N2 0.088(3) 0.056(3) 0.079(3) -0.017(2) -0.029(3) 0.018(2)
N3 0.079(3) 0.063(3) 0.065(3) 0.002(2) -0.024(2) 0.013(2)
N4 0.054(2) 0.045(2) 0.065(2) -0.0034(18) -0.0113(19) 0.0095(17)
N5 0.046(2) 0.045(2) 0.0428(19) 0.0033(15) 0.0032(15) 0.0043(15)
N6 0.064(2) 0.056(2) 0.049(2) -0.0070(18) 0.0062(18) 0.0045(19)
N7 0.069(3) 0.052(2) 0.060(3) 0.0093(19) 0.001(2) -0.001(2)
N8 0.045(2) 0.046(2) 0.053(2) -0.0013(16) 0.0018(16) 0.0054(16)
N9 0.059(3) 0.096(4) 0.092(4) -0.026(3) -0.007(3) 0.003(3)
N10 0.045(2) 0.060(2) 0.053(2) -0.001(2) -0.0062(19) -0.007(2)
N11 0.058(3) 0.104(4) 0.068(3) -0.007(3) -0.007(2) 0.008(3)
O1W 0.24(2) 0.26(2) 0.86(7) 0.000 0.17(4) 0.000

loop_
_atom_type_symbol
_atom_type_description
_atom_type_scat_dispersion_real
_atom_type_scat_dispersion_imag
_atom_type_scat_source
C C 0.0033 0.0016 'International Tables Vol C Tables 4.2.6.8 and 6.1.1.4'
H H 0.0000 0.0000 'International Tables Vol C Tables 4.2.6.8 and 6.1.1.4'
Cl Cl 0.1484 0.1585 'International Tables Vol C Tables 4.2.6.8 and 6.1.1.4'
Cu Cu 0.3201 1.2651 'International Tables Vol C Tables 4.2.6.8 and 6.1.1.4'
N N 0.0061 0.0033 'International Tables Vol C Tables 4.2.6.8 and 6.1.1.4'
O O 0.0106 0.0060 'International Tables Vol C Tables 4.2.6.8 and 6.1.1.4'

loop_
_geom_angle_atom_site_label_1
_geom_angle_atom_site_label_2
_geom_angle_atom_site_label_3
_geom_angle
N2 Cu1 N3 90.3(2)
N2 Cu1 N4 168.97(18)
N3 Cu1 N4 85.98(18)
N2 Cu1 N1 86.33(19)
N3 Cu1 N1 174.43(18)
N4 Cu1 N1 96.53(17)
N2 Cu1 N11 100.6(2)
N3 Cu1 N11 95.7(2)
N4 Cu1 N11 90.10(19)
N1 Cu1 N11 89.31(18)
N7 Cu2 N5 170.36(17)
N7 Cu2 N8 86.38(16)
N5 Cu2 N8 95.87(15)
N7 Cu2 N6 90.86(17)
N5 Cu2 N6 85.73(15)
N8 Cu2 N6 172.45(17)
N7 Cu2 N9 96.23(19)
N5 Cu2 N9 92.80(18)
N8 Cu2 N9 97.15(17)
N6 Cu2 N9 90.13(18)
O4 Cl1A O3 116.6(6)
O4 Cl1A O1 114.6(6)
O3 Cl1A O1 116.3(6)
O4 Cl1A O2A 101.9(6)
O3 Cl1A O2A 103.2(6)
O1 Cl1A O2A 100.6(6)
O6 Cl2 O8 116.2(4)
O6 Cl2 O7 110.6(5)
O8 Cl2 O7 109.5(5)
O6 Cl2 O5 109.9(5)
O8 Cl2 O5 107.3(3)
O7 Cl2 O5 102.5(5)
O11 Cl3 O9 120.4(7)
O11 Cl3 O10 109.4(7)
O9 Cl3 O10 110.9(6)
O11 Cl3 O12 106.0(6)
O9 Cl3 O12 105.4(6)
O10 Cl3 O12 103.0(6)
C10 C1 C11 112.8(4)
C10 C1 C2 111.8(4)
C11 C1 C2 115.3(4)
C10 C1 H1 105.3
C11 C1 H1 105.3
C2 C1 H1 105.3
N1 C2 C29 112.0(5)
N1 C2 C1 111.5(4)
C29 C2 C1 112.2(5)
N1 C2 H2 106.9
C29 C2 H2 106.9
C1 C2 H2 106.9
C4 C3 N1 106.9(5)
C4 C3 H3A 110.3
N1 C3 H3A 110.3
C4 C3 H3B 110.3
N1 C3 H3B 110.3
H3A C3 H3B 108.6
N2 C4 C3 108.2(5)
N2 C4 H4A 110.1
C3 C4 H4A 110.1
N2 C4 H4B 110.1
C3 C4 H4B 110.1
H4A C4 H4B 108.4
N2 C5 C6 112.9(6)
N2 C5 H5A 109.0
C6 C5 H5A 109.0
N2 C5 H5B 109.0
C6 C5 H5B 109.0
H5A C5 H5B 107.8
C7 C6 C5 114.7(6)
C7 C6 H6A 108.6
C5 C6 H6A 108.6
C7 C6 H6B 108.6
C5 C6 H6B 108.6
H6A C6 H6B 107.6
N3 C7 C6 111.1(7)
N3 C7 H7A 109.4
C6 C7 H7A 109.4
N3 C7 H7B 109.4
C6 C7 H7B 109.4
H7A C7 H7B 108.0
N3 C8 C9 108.0(5)
N3 C8 H8A 110.1
C9 C8 H8A 110.1
N3 C8 H8B 110.1
C9 C8 H8B 110.1
H8A C8 H8B 108.4
N4 C9 C8 107.2(4)
N4 C9 H9A 110.3
C8 C9 H9A 110.3
N4 C9 H9B 110.3
C8 C9 H9B 110.3
H9A C9 H9B 108.5
N4 C10 C30 112.2(4)
N4 C10 C1 109.5(4)
C30 C10 C1 112.1(5)
N4 C10 H10 107.6
C30 C10 H10 107.6
C1 C10 H10 107.6
C1 C11 C12 118.3(4)
C1 C11 H11A 107.7
C12 C11 H11A 107.7
C1 C11 H11B 107.7
C12 C11 H11B 107.7
H11A C11 H11B 107.1
C17 C12 C13 117.8(4)
C17 C12 C11 123.1(4)
C13 C12 C11 119.0(4)
C14 C13 C12 122.5(5)
C14 C13 H13 118.7
C12 C13 H13 118.7
C13 C14 C15 119.9(5)
C13 C14 H14 120.0
C15 C14 H14 120.0
C16 C15 C14 118.5(5)
C16 C15 H15 120.8
C14 C15 H15 120.8
C15 C16 C17 122.6(5)
C15 C16 H16 118.7
C17 C16 H16 118.7
C12 C17 C16 118.5(4)
C12 C17 C18 125.1(4)
C16 C17 C18 116.3(4)
C17 C18 C19 114.8(4)
C17 C18 H18A 108.6
C19 C18 H18A 108.6
C17 C18 H18B 108.6
C19 C18 H18B 108.6
H18A C18 H18B 107.6
C28 C19 C20 113.9(4)
C28 C19 C18 115.4(4)
C20 C19 C18 112.7(4)
C28 C19 H19 104.4
C20 C19 H19 104.4
C18 C19 H19 104.4
N5 C20 C31 113.4(4)
N5 C20 C19 111.1(4)
C31 C20 C19 111.3(4)
N5 C20 H20 106.9
C31 C20 H20 106.9
C19 C20 H20 106.9
N5 C21 C22 108.3(4)
N5 C21 H21A 110.0
C22 C21 H21A 110.0
N5 C21 H21B 110.0
C22 C21 H21B 110.0
H21A C21 H21B 108.4
N6 C22 C21 108.1(4)
N6 C22 H22A 110.1
C21 C22 H22A 110.1
N6 C22 H22B 110.1
C21 C22 H22B 110.1
H22A C22 H22B 108.4
N6 C23 C24 112.2(5)
N6 C23 H23A 109.2
C24 C23 H23A 109.2
N6 C23 H23B 109.2
C24 C23 H23B 109.2
H23A C23 H23B 107.9
C23 C24 C25 113.6(6)
C23 C24 H24A 108.8
C25 C24 H24A 108.8
C23 C24 H24B 108.8
C25 C24 H24B 108.8
H24A C24 H24B 107.7
N7 C25 C24 112.1(5)
N7 C25 H25A 109.2
C24 C25 H25A 109.2
N7 C25 H25B 109.2
C24 C25 H25B 109.2
H25A C25 H25B 107.9
N7 C26 C27 108.7(4)
N7 C26 H26A 109.9
C27 C26 H26A 109.9
N7 C26 H26B 109.9
C27 C26 H26B 109.9
H26A C26 H26B 108.3
C26 C27 N8 108.7(4)
C26 C27 H27A 110.0
N8 C27 H27A 110.0
C26 C27 H27B 110.0
N8 C27 H27B 110.0
H27A C27 H27B 108.3
N8 C28 C19 112.1(4)
N8 C28 C32 111.4(4)
C19 C28 C32 111.3(4)
N8 C28 H28 107.3
C19 C28 H28 107.3
C32 C28 H28 107.3
C2 C29 H29A 109.5
C2 C29 H29B 109.5
H29A C29 H29B 109.5
C2 C29 H29C 109.5
H29A C29 H29C 109.5
H29B C29 H29C 109.5
C10 C30 H30A 109.5
C10 C30 H30B 109.5
H30A C30 H30B 109.5
C10 C30 H30C 109.5
H30A C30 H30C 109.5
H30B C30 H30C 109.5
C20 C31 H31A 109.5
C20 C31 H31B 109.5
H31A C31 H31B 109.5
C20 C31 H31C 109.5
H31A C31 H31C 109.5
H31B C31 H31C 109.5
C28 C32 H32A 109.5
C28 C32 H32B 109.5
H32A C32 H32B 109.5
C28 C32 H32C 109.5
H32A C32 H32C 109.5
H32B C32 H32C 109.5
C2 N1 C3 112.3(4)
C2 N1 Cu1 121.1(3)
C3 N1 Cu1 104.9(3)
C2 N1 H1A 105.8
C3 N1 H1A 105.8
Cu1 N1 H1A 105.8
C5 N2 C4 111.7(5)
C5 N2 Cu1 117.0(4)
C4 N2 Cu1 107.0(4)
C5 N2 H2A 106.8
C4 N2 H2A 106.8
Cu1 N2 H2A 106.8
C7 N3 C8 113.2(5)
C7 N3 Cu1 115.5(4)
C8 N3 Cu1 106.4(3)
C7 N3 H3 107.1
C8 N3 H3 107.1
Cu1 N3 H3 107.1
C9 N4 C10 114.8(4)
C9 N4 Cu1 105.9(3)
C10 N4 Cu1 115.7(3)
C9 N4 H4 106.6
C10 N4 H4 106.6
Cu1 N4 H4 106.6
C20 N5 C21 113.1(3)
C20 N5 Cu2 117.1(3)
C21 N5 Cu2 106.3(3)
C20 N5 H5 106.6
C21 N5 H5 106.6
Cu2 N5 H5 106.6
C23 N6 C22 112.2(4)
C23 N6 Cu2 116.7(3)
C22 N6 Cu2 105.0(3)
C23 N6 H6 107.5
C22 N6 H6 107.5
Cu2 N6 H6 107.5
C26 N7 C25 112.1(4)
C26 N7 Cu2 106.3(3)
C25 N7 Cu2 116.7(4)
C26 N7 H7 107.1
C25 N7 H7 107.1
Cu2 N7 H7 107.1
C27 N8 C28 112.6(4)
C27 N8 Cu2 105.4(3)
C28 N8 Cu2 118.8(3)
C27 N8 H8 106.4
C28 N8 H8 106.4
Cu2 N8 H8 106.4
N10 N9 Cu2 113.6(4)
N11 N10 N9 177.6(6)
N10 N11 Cu1 136.7(5)

loop_
_geom_bond_atom_site_label_1
_geom_bond_atom_site_label_2
_geom_bond_distance
Cu1 N2 2.013(4)
Cu1 N3 2.019(4)
Cu1 N4 2.027(4)
Cu1 N1 2.033(4)
Cu1 N11 2.314(6)
Cu2 N7 2.018(4)
Cu2 N5 2.035(3)
Cu2 N8 2.036(4)
Cu2 N6 2.040(4)
Cu2 N9 2.298(5)
Cl1A O4 1.375(8)
Cl1A O3 1.378(7)
Cl1A O1 1.383(8)
Cl1A O2A 1.499(7)
Cl1B O2B 1.372(9)
Cl2 O6 1.356(5)
Cl2 O8 1.396(4)
Cl2 O7 1.410(5)
Cl2 O5 1.441(5)
Cl3 O11 1.330(6)
Cl3 O9 1.360(7)
Cl3 O10 1.426(7)
Cl3 O12 1.472(7)
C1 C10 1.518(7)
C1 C11 1.533(7)
C1 C2 1.549(8)
C1 H1 0.9800
C2 N1 1.498(7)
C2 C29 1.520(8)
C2 H2 0.9800
C3 C4 1.505(9)
C3 N1 1.507(7)
C3 H3A 0.9700
C3 H3B 0.9700
C4 N2 1.483(8)
C4 H4A 0.9700
C4 H4B 0.9700
C5 N2 1.476(8)
C5 C6 1.519(9)
C5 H5A 0.9700
C5 H5B 0.9700
C6 C7 1.499(9)
C6 H6A 0.9700
C6 H6B 0.9700
C7 N3 1.473(8)
C7 H7A 0.9700
C7 H7B 0.9700
C8 N3 1.475(7)
C8 C9 1.509(8)
C8 H8A 0.9700
C8 H8B 0.9700
C9 N4 1.484(6)
C9 H9A 0.9700
C9 H9B 0.9700
C10 N4 1.499(7)
C10 C30 1.517(7)
C10 H10 0.9800
C11 C12 1.537(7)
C11 H11A 0.9700
C11 H11B 0.9700
C12 C17 1.391(7)
C12 C13 1.395(7)
C13 C14 1.359(8)
C13 H13 0.9300
C14 C15 1.380(9)
C14 H14 0.9300
C15 C16 1.368(7)
C15 H15 0.9300
C16 C17 1.394(7)
C16 H16 0.9300
C17 C18 1.530(6)
C18 C19 1.554(7)
C18 H18A 0.9700
C18 H18B 0.9700
C19 C28 1.530(7)
C19 C20 1.533(6)
C19 H19 0.9800
C20 N5 1.480(6)
C20 C31 1.521(7)
C20 H20 0.9800
C21 N5 1.485(6)
C21 C22 1.491(7)
C21 H21A 0.9700
C21 H21B 0.9700
C22 N6 1.474(6)
C22 H22A 0.9700
C22 H22B 0.9700
C23 N6 1.473(6)
C23 C24 1.504(8)
C23 H23A 0.9700
C23 H23B 0.9700
C24 C25 1.530(9)
C24 H24A 0.9700
C24 H24B 0.9700
C25 N7 1.487(7)
C25 H25A 0.9700
C25 H25B 0.9700
C26 N7 1.467(7)
C26 C27 1.494(8)
C26 H26A 0.9700
C26 H26B 0.9700
C27 N8 1.495(6)
C27 H27A 0.9700
C27 H27B 0.9700
C28 N8 1.500(6)
C28 C32 1.543(7)
C28 H28 0.9800
C29 H29A 0.9600
C29 H29B 0.9600
C29 H29C 0.9600
C30 H30A 0.9600
C30 H30B 0.9600
C30 H30C 0.9600
C31 H31A 0.9600
C31 H31B 0.9600
C31 H31C 0.9600
C32 H32A 0.9600
C32 H32B 0.9600
C32 H32C 0.9600
N1 H1A 0.9800
N2 H2A 0.9800
N3 H3 0.9800
N4 H4 0.9800
N5 H5 0.9800
N6 H6 0.9800
N7 H7 0.9800
N8 H8 0.9800
N9 N10 1.176(6)
N10 N11 1.144(8)
